data_1566541
loop_
_publ_author_name
'Yang, Hefei'
'Wang, Le-Cheng'
'Zhang, Yu'
'Zheng, Dongling'
'Chen, Zhengkai'
'Wu, Xiao-Feng'

_publ_section_title
;
 Controllable access to trifluoromethyl-containing indoles and indolines:
 Palladium-catalyzed regioselective functionalization of unactivated
 alkenes with trifluoroacetimidoyl chlorides
;
_journal_name_full 'Chemical Science'
_journal_paper_doi 10.1039/D2SC00546H
_journal_year 2022
_chemical_formula_sum 'C22 H15 F3 N3 O'
_chemical_formula_weight 394.37
_space_group_IT_number 14
_space_group_name_Hall '-P 2ybc'
_space_group_name_H-M_alt 'P 1 21/c 1'
_symmetry_cell_setting Monoclinic'
_symmetry_space_group_name_H-M 'P 1 21/c 1'
_atom_sites_solution_hydrogens geom
_atom_sites_solution_primary direct
_atom_sites_solution_secondary difmap
_audit_creation_method SHELXL-97
_audit_update_record
;
2022-01-25 deposited with the CCDC.	2022-03-03 downloaded from the CCDC.
;
_cell_angle_alpha 90.00
_cell_angle_beta 98.651(2)
_cell_angle_gamma 90.00
_cell_formula_units_Z 8
_cell_length_a 15.6657(19)
_cell_length_b 33.014(4)
_cell_length_c 7.2436(9)
_cell_measurement_reflns_used 2132
_cell_measurement_temperature 296(2)
_cell_measurement_theta_max 19.83
_cell_measurement_theta_min 2.27
_cell_volume 3703.7(8)
_computing_cell_refinement 'Bruker SMART'
_computing_data_collection 'Bruker APEX2'
_computing_data_reduction 'Bruker SAINT'
_computing_molecular_graphics 'SHELXTL(Sheldrick, 2015)'
_computing_publication_material 'WINGX (Farrugia,2012)'
_computing_structure_refinement 'SHELXL-2018/3 (Sheldrick, 2018)'
_computing_structure_solution 'SHELXT (Sheldrick 2015)'
_diffrn_ambient_temperature 296(2)
_diffrn_measured_fraction_theta_full 0.995
_diffrn_measured_fraction_theta_max 0.995
_diffrn_measurement_device_type 'Bruker APEX2 CCD area-detector diffractometer'
_diffrn_measurement_method '\f and \w scans'
_diffrn_radiation_monochromator graphite
_diffrn_radiation_source 'fine-focus sealed tube'
_diffrn_radiation_type MoK\a
_diffrn_radiation_wavelength 0.71073
_diffrn_reflns_av_R_equivalents 0.0675
_diffrn_reflns_av_sigmaI/netI 0.0798
_diffrn_reflns_limit_h_max 19
_diffrn_reflns_limit_h_min -19
_diffrn_reflns_limit_k_max 41
_diffrn_reflns_limit_k_min -33
_diffrn_reflns_limit_l_max 9
_diffrn_reflns_limit_l_min -8
_diffrn_reflns_number 23881
_diffrn_reflns_theta_full 26.37
_diffrn_reflns_theta_max 26.37
_diffrn_reflns_theta_min 1.31
_exptl_absorpt_coefficient_mu 0.110
_exptl_absorpt_correction_T_max 0.9827
_exptl_absorpt_correction_T_min 0.9773
_exptl_absorpt_correction_type multi-scan
_exptl_absorpt_process_details '(SADABS; Bruker, 2001)'
_exptl_crystal_colour colorless
_exptl_crystal_density_diffrn 1.415
_exptl_crystal_density_method 'not measured'
_exptl_crystal_description block
_exptl_crystal_F_000 1624
_exptl_crystal_size_max 0.21
_exptl_crystal_size_mid 0.19
_exptl_crystal_size_min 0.16
_refine_diff_density_max 0.911
_refine_diff_density_min -0.582
_refine_diff_density_rms 0.106
_refine_ls_extinction_method none
_refine_ls_goodness_of_fit_ref 1.088
_refine_ls_hydrogen_treatment constr
_refine_ls_matrix_type full
_refine_ls_number_parameters 523
_refine_ls_number_reflns 7525
_refine_ls_number_restraints 0
_refine_ls_restrained_S_all 1.088
_refine_ls_R_factor_all 0.1678
_refine_ls_R_factor_gt 0.0789
_refine_ls_shift/su_max 0.000
_refine_ls_shift/su_mean 0.000
_refine_ls_structure_factor_coef Fsqd
_refine_ls_weighting_details 'calc w=1/[\s^2^(Fo^2^)+(0.1387P)^2^+0.0000P] where P=(Fo^2^+2Fc^2^)/3'
_refine_ls_weighting_scheme calc
_refine_ls_wR_factor_gt 0.2188
_refine_ls_wR_factor_ref 0.2743
_reflns_number_gt 3645
_reflns_number_total 7525
_reflns_threshold_expression >2sigma(I)
_cod_data_source_file d2sc00546h2.cif
_cod_data_source_block 1_a
_cod_original_sg_symbol_H-M P2(1)/c
_cod_database_code 1566541

loop_
_symmetry_equiv_pos_as_xyz
'x, y, z'
'-x, y+1/2, -z+1/2'
'-x, -y, -z'
'x, -y-1/2, z-1/2'

loop_
_atom_site_label
_atom_site_type_symbol
_atom_site_fract_x
_atom_site_fract_y
_atom_site_fract_z
_atom_site_U_iso_or_equiv
_atom_site_adp_type
_atom_site_occupancy
_atom_site_symmetry_multiplicity
_atom_site_calc_flag
_atom_site_refinement_flags
_atom_site_disorder_assembly
_atom_site_disorder_group
O2 O 0.26915(17) 0.28184(8) 0.9600(4) 0.0570(8) Uani 1 1 d . . .
O1 O 0.73913(17) 0.45390(9) 0.3969(4) 0.0614(9) Uani 1 1 d . . .
N5 N 0.40473(19) 0.29022(10) 0.8860(5) 0.0460(8) Uani 1 1 d . . .
N2 N 0.87074(19) 0.45528(10) 0.3037(5) 0.0481(9) Uani 1 1 d . . .
N6 N 0.5905(2) 0.43644(10) 0.5560(5) 0.0537(9) Uani 1 1 d . . .
H6A H 0.6418 0.4424 0.5361 0.064 Uiso 1 1 calc R . .
N3 N 1.1065(2) 0.31107(10) 0.0418(5) 0.0539(9) Uani 1 1 d . . .
H3A H 1.1586 0.3037 0.0345 0.065 Uiso 1 1 calc R . .
N4 N 0.56514(19) 0.28132(10) 0.8207(5) 0.0463(8) Uani 1 1 d . . .
F2 F 0.6761(2) 0.43586(11) 0.9574(5) 0.1197(14) Uani 1 1 d . . .
F3 F 0.6199(2) 0.37865(13) 0.9743(6) 0.1340(17) Uani 1 1 d . . .
N1 N 1.0276(2) 0.47795(11) 0.2661(5) 0.0574(10) Uani 1 1 d . . .
C21 C 0.9634(2) 0.32126(11) -0.0270(6) 0.0435(10) Uani 1 1 d . . .
F1 F 0.7067(2) 0.38942(13) 0.7896(6) 0.1260(14) Uani 1 1 d . . .
C42 C 0.4463(2) 0.43062(11) 0.5215(5) 0.0408(9) Uani 1 1 d . . .
C17 C 1.0361(2) 0.30465(11) -0.0906(6) 0.0476(10) Uani 1 1 d . . .
C29 C 0.4346(2) 0.25034(11) 0.8782(5) 0.0398(9) Uani 1 1 d . . .
C30 C 0.5208(2) 0.24680(11) 0.8425(5) 0.0399(9) Uani 1 1 d . . .
C31 C 0.3271(2) 0.30392(12) 0.9257(6) 0.0449(10) Uani 1 1 d . . .
C28 C 0.3885(3) 0.21603(12) 0.9028(5) 0.0484(10) Uani 1 1 d . . .
H28 H 0.3322 0.2181 0.9283 0.058 Uiso 1 1 calc R . .
C25 C 0.5576(3) 0.20758(12) 0.8294(5) 0.0463(10) Uani 1 1 d . . .
C37 C 0.5161(3) 0.44493(12) 0.4390(6) 0.0480(10) Uani 1 1 d . . .
C10 C 0.8036(2) 0.43639(12) 0.3634(6) 0.0458(10) Uani 1 1 d . . .
C35 C 0.4820(2) 0.41236(11) 0.6969(6) 0.0461(10) Uani 1 1 d . . .
C13 C 0.9423(2) 0.35804(12) 0.2826(6) 0.0483(10) Uani 1 1 d . . .
H13 H 0.9707 0.3622 0.4034 0.058 Uiso 1 1 calc R . .
C14 C 0.9925(2) 0.33853(11) 0.1551(6) 0.0442(10) Uani 1 1 d . . .
C36 C 0.5702(2) 0.41689(12) 0.7099(6) 0.0495(10) Uani 1 1 d . . .
C33 C 0.3622(2) 0.37228(12) 0.7918(6) 0.0473(10) Uani 1 1 d . . .
H33 H 0.3346 0.3730 0.6689 0.057 Uiso 1 1 calc R . .
C34 C 0.4361(2) 0.39158(12) 0.8311(6) 0.0484(10) Uani 1 1 d . . .
H34 H 0.4616 0.3921 0.9556 0.058 Uiso 1 1 calc R . .
C44 C 0.8837(3) 0.31795(12) -0.1440(6) 0.0523(11) Uani 1 1 d . . .
H44 H 0.8342 0.3288 -0.1069 0.063 Uiso 1 1 calc R . .
C9 C 0.9667(3) 0.50760(13) 0.2454(5) 0.0492(10) Uani 1 1 d . . .
C32 C 0.3191(3) 0.34922(12) 0.9308(7) 0.0554(11) Uani 1 1 d . . .
H32A H 0.2582 0.3561 0.9108 0.066 Uiso 1 1 calc R . .
H32B H 0.3430 0.3584 1.0550 0.066 Uiso 1 1 calc R . .
C41 C 0.3626(3) 0.43722(13) 0.4266(6) 0.0541(11) Uani 1 1 d . . .
H41 H 0.3149 0.4289 0.4792 0.065 Uiso 1 1 calc R . .
C15 C 1.0801(2) 0.33114(12) 0.1873(6) 0.0497(10) Uani 1 1 d . . .
C11 C 0.8157(3) 0.39115(13) 0.3913(7) 0.0579(12) Uani 1 1 d . . .
H11A H 0.8480 0.3864 0.5145 0.070 Uiso 1 1 calc R . .
H11B H 0.7594 0.3787 0.3878 0.070 Uiso 1 1 calc R . .
F6 F 1.2172(2) 0.35319(18) 0.3005(6) 0.174(2) Uani 1 1 d . . .
C12 C 0.8618(3) 0.37063(12) 0.2493(6) 0.0522(11) Uani 1 1 d . . .
H12 H 0.8314 0.3666 0.1302 0.063 Uiso 1 1 calc R . .
C27 C 0.4257(3) 0.17799(13) 0.8897(6) 0.0561(11) Uani 1 1 d . . .
H27 H 0.3931 0.1550 0.9057 0.067 Uiso 1 1 calc R . .
C8 C 0.8814(3) 0.49649(12) 0.2684(6) 0.0482(10) Uani 1 1 d . . .
C18 C 1.0309(3) 0.28447(13) -0.2618(7) 0.0572(11) Uani 1 1 d . . .
H18 H 1.0797 0.2730 -0.2995 0.069 Uiso 1 1 calc R . .
C22 C 0.6457(2) 0.27763(14) 0.7863(6) 0.0550(11) Uani 1 1 d . . .
H22 H 0.6762 0.3012 0.7698 0.066 Uiso 1 1 calc R . .
C26 C 0.5076(3) 0.17329(13) 0.8546(6) 0.0587(12) Uani 1 1 d . . .
H26 H 0.5306 0.1475 0.8472 0.070 Uiso 1 1 calc R . .
C38 C 0.5055(3) 0.46462(13) 0.2661(7) 0.0605(12) Uani 1 1 d . . .
H38 H 0.5524 0.4740 0.2135 0.073 Uiso 1 1 calc R . .
C19 C 0.9529(3) 0.28219(13) -0.3712(7) 0.0637(12) Uani 1 1 d . . .
H19 H 0.9483 0.2694 -0.4867 0.076 Uiso 1 1 calc R . .
C24 C 0.6439(3) 0.20602(15) 0.7934(6) 0.0597(12) Uani 1 1 d . . .
H24 H 0.6706 0.1811 0.7836 0.072 Uiso 1 1 calc R . .
C4 C 0.9856(4) 0.54807(15) 0.2005(6) 0.0663(13) Uani 1 1 d . . .
C23 C 0.6874(3) 0.24059(16) 0.7733(7) 0.0623(12) Uani 1 1 d . . .
H23 H 0.7443 0.2398 0.7512 0.075 Uiso 1 1 calc R . .
C43 C 0.6400(3) 0.40487(15) 0.8558(7) 0.0626(12) Uani 1 1 d . . .
F4 F 1.1237(3) 0.3665(2) 0.4575(9) 0.246(4) Uani 1 1 d . . .
C16 C 1.1441(3) 0.34358(18) 0.3434(9) 0.0720(14) Uani 1 1 d . . .
C20 C 0.8790(3) 0.29873(13) -0.3130(7) 0.0614(12) Uani 1 1 d . . .
H20 H 0.8260 0.2967 -0.3901 0.074 Uiso 1 1 calc R . .
C7 C 0.8174(3) 0.52480(14) 0.2509(7) 0.0703(14) Uani 1 1 d . . .
H7 H 0.7616 0.5179 0.2680 0.084 Uiso 1 1 calc R . .
F5 F 1.1734(3) 0.3129(2) 0.4528(8) 0.192(3) Uani 1 1 d . . .
C39 C 0.4221(3) 0.46941(15) 0.1783(7) 0.0731(14) Uani 1 1 d . . .
H39 H 0.4126 0.4821 0.0625 0.088 Uiso 1 1 calc R . .
C40 C 0.3517(3) 0.45596(15) 0.2561(7) 0.0697(14) Uani 1 1 d . . .
H40 H 0.2963 0.4597 0.1917 0.084 Uiso 1 1 calc R . .
C1 C 1.1067(3) 0.48778(18) 0.2449(7) 0.0758(15) Uani 1 1 d . . .
H1 H 1.1491 0.4678 0.2619 0.091 Uiso 1 1 calc R . .
C3 C 1.0702(4) 0.5568(2) 0.1757(8) 0.0875(19) Uani 1 1 d . . .
H3 H 1.0851 0.5829 0.1444 0.105 Uiso 1 1 calc R . .
C2 C 1.1303(4) 0.5272(2) 0.1973(8) 0.0878(19) Uani 1 1 d . . .
H2 H 1.1868 0.5328 0.1810 0.105 Uiso 1 1 calc R . .
C6 C 0.8382(5) 0.56488(17) 0.2061(9) 0.0951(19) Uani 1 1 d . . .
H6 H 0.7946 0.5842 0.1923 0.114 Uiso 1 1 calc R . .
C5 C 0.9178(5) 0.57631(17) 0.1825(9) 0.101(2) Uani 1 1 d . . .
H5 H 0.9283 0.6032 0.1541 0.121 Uiso 1 1 calc R . .

loop_
_atom_site_aniso_label
_atom_site_aniso_U_11
_atom_site_aniso_U_22
_atom_site_aniso_U_33
_atom_site_aniso_U_23
_atom_site_aniso_U_13
_atom_site_aniso_U_12
O2 0.0403(15) 0.0543(18) 0.081(2) 0.0054(15) 0.0251(14) -0.0029(13)
O1 0.0394(16) 0.070(2) 0.081(2) -0.0032(17) 0.0275(15) 0.0086(14)
N5 0.0400(17) 0.046(2) 0.054(2) 0.0058(16) 0.0150(15) 0.0089(15)
N2 0.0409(18) 0.045(2) 0.063(2) 0.0028(17) 0.0234(16) -0.0002(15)
N6 0.0415(19) 0.053(2) 0.071(3) 0.0069(18) 0.0223(18) -0.0051(16)
N3 0.0398(19) 0.051(2) 0.075(3) -0.0023(19) 0.0229(18) 0.0061(16)
N4 0.0375(18) 0.054(2) 0.048(2) 0.0031(16) 0.0080(15) -0.0015(15)
F2 0.118(3) 0.104(3) 0.118(3) -0.013(2) -0.045(2) -0.014(2)
F3 0.074(2) 0.170(4) 0.146(3) 0.097(3) -0.024(2) -0.030(2)
N1 0.043(2) 0.073(3) 0.058(2) 0.0007(19) 0.0125(17) -0.0072(18)
C21 0.041(2) 0.036(2) 0.056(3) 0.0014(19) 0.0149(19) -0.0026(17)
F1 0.070(2) 0.181(4) 0.125(3) 0.019(3) 0.009(2) 0.058(2)
C42 0.040(2) 0.036(2) 0.049(2) 0.0010(18) 0.0154(18) 0.0009(16)
C17 0.046(2) 0.037(2) 0.064(3) 0.005(2) 0.020(2) 0.0012(18)
C29 0.036(2) 0.047(2) 0.035(2) 0.0027(17) 0.0042(16) 0.0006(17)
C30 0.039(2) 0.049(2) 0.031(2) 0.0025(17) 0.0043(16) 0.0020(18)
C31 0.039(2) 0.053(3) 0.045(2) 0.0079(19) 0.0125(18) -0.0011(19)
C28 0.050(2) 0.052(3) 0.044(2) 0.006(2) 0.0094(19) -0.005(2)
C25 0.049(2) 0.049(2) 0.040(2) 0.0035(19) 0.0047(18) 0.0110(19)
C37 0.047(2) 0.042(2) 0.057(3) 0.001(2) 0.016(2) 0.0007(19)
C10 0.038(2) 0.056(3) 0.046(2) -0.0065(19) 0.0157(18) -0.0023(19)
C35 0.038(2) 0.042(2) 0.061(3) -0.002(2) 0.0169(19) -0.0021(18)
C13 0.044(2) 0.048(2) 0.055(3) -0.001(2) 0.0144(19) -0.0007(19)
C14 0.040(2) 0.040(2) 0.055(3) 0.0029(19) 0.0150(19) -0.0001(17)
C36 0.038(2) 0.049(2) 0.064(3) 0.000(2) 0.016(2) -0.0033(18)
C33 0.042(2) 0.049(2) 0.055(3) 0.008(2) 0.0196(19) 0.0035(19)
C34 0.048(2) 0.046(2) 0.053(3) 0.0042(19) 0.013(2) 0.0011(19)
C44 0.047(2) 0.047(3) 0.065(3) -0.001(2) 0.014(2) 0.0008(19)
C9 0.057(3) 0.054(3) 0.037(2) -0.006(2) 0.0117(19) -0.012(2)
C32 0.051(2) 0.052(3) 0.070(3) 0.013(2) 0.032(2) 0.008(2)
C41 0.047(2) 0.054(3) 0.064(3) 0.006(2) 0.017(2) 0.003(2)
C15 0.038(2) 0.051(3) 0.062(3) -0.001(2) 0.012(2) -0.0001(19)
C11 0.052(2) 0.054(3) 0.075(3) -0.005(2) 0.032(2) -0.008(2)
F6 0.089(3) 0.333(7) 0.101(3) -0.036(3) 0.016(2) -0.115(3)
C12 0.047(2) 0.050(3) 0.063(3) -0.008(2) 0.020(2) -0.001(2)
C27 0.064(3) 0.048(3) 0.056(3) 0.005(2) 0.011(2) -0.007(2)
C8 0.053(2) 0.045(2) 0.048(2) -0.0008(19) 0.0152(19) 0.005(2)
C18 0.061(3) 0.049(3) 0.068(3) -0.001(2) 0.030(2) 0.009(2)
C22 0.039(2) 0.067(3) 0.060(3) 0.005(2) 0.011(2) -0.002(2)
C26 0.070(3) 0.046(3) 0.060(3) 0.003(2) 0.008(2) 0.009(2)
C38 0.063(3) 0.060(3) 0.065(3) 0.011(2) 0.029(2) -0.005(2)
C19 0.083(3) 0.049(3) 0.064(3) -0.003(2) 0.025(3) 0.001(2)
C24 0.053(3) 0.070(3) 0.057(3) 0.005(2) 0.010(2) 0.022(2)
C4 0.096(4) 0.056(3) 0.051(3) -0.005(2) 0.026(3) -0.019(3)
C23 0.041(2) 0.080(3) 0.068(3) 0.004(3) 0.014(2) 0.010(2)
C43 0.049(3) 0.063(3) 0.075(3) 0.005(3) 0.009(2) -0.005(2)
F4 0.090(3) 0.363(8) 0.254(6) -0.242(7) -0.074(3) 0.080(4)
C16 0.045(3) 0.082(4) 0.087(4) -0.005(3) 0.004(3) 0.008(3)
C20 0.068(3) 0.057(3) 0.058(3) -0.007(2) 0.009(2) -0.006(2)
C7 0.072(3) 0.062(3) 0.083(4) 0.011(3) 0.031(3) 0.017(3)
F5 0.152(4) 0.251(6) 0.148(4) 0.065(4) -0.057(4) -0.050(4)
C39 0.086(4) 0.069(3) 0.067(3) 0.024(3) 0.022(3) 0.010(3)
C40 0.054(3) 0.072(3) 0.082(4) 0.021(3) 0.007(3) 0.008(2)
C1 0.045(3) 0.120(5) 0.064(3) -0.009(3) 0.014(2) -0.019(3)
C3 0.116(5) 0.090(4) 0.062(4) -0.014(3) 0.031(3) -0.060(4)
C2 0.067(4) 0.131(6) 0.068(4) -0.019(4) 0.020(3) -0.053(4)
C6 0.131(5) 0.054(3) 0.109(5) 0.018(3) 0.046(4) 0.032(3)
C5 0.164(7) 0.051(3) 0.098(5) 0.008(3) 0.054(5) -0.007(4)

loop_
_atom_type_symbol
_atom_type_description
_atom_type_scat_dispersion_real
_atom_type_scat_dispersion_imag
_atom_type_scat_source
C C 0.0033 0.0016 'International Tables Vol C Tables 4.2.6.8 and 6.1.1.4'
H H 0.0000 0.0000 'International Tables Vol C Tables 4.2.6.8 and 6.1.1.4'
N N 0.0061 0.0033 'International Tables Vol C Tables 4.2.6.8 and 6.1.1.4'
O O 0.0106 0.0060 'International Tables Vol C Tables 4.2.6.8 and 6.1.1.4'
F F 0.0171 0.0103 'International Tables Vol C Tables 4.2.6.8 and 6.1.1.4'

loop_
_geom_angle_atom_site_label_1
_geom_angle_atom_site_label_2
_geom_angle_atom_site_label_3
_geom_angle
_geom_angle_site_symmetry_1
_geom_angle_site_symmetry_3
_geom_angle_publ_flag
C31 N5 C29 129.2(3) . . ?
C10 N2 C8 129.0(3) . . ?
C37 N6 C36 108.8(3) . . ?
C37 N6 H6A 125.6 . . ?
C36 N6 H6A 125.6 . . ?
C15 N3 C17 108.2(3) . . ?
C15 N3 H3A 125.9 . . ?
C17 N3 H3A 125.9 . . ?
C22 N4 C30 117.5(3) . . ?
C1 N1 C9 117.9(4) . . ?
C17 C21 C44 117.6(4) . . ?
C17 C21 C14 107.1(3) . . ?
C44 C21 C14 135.3(4) . . ?
C41 C42 C37 118.0(4) . . ?
C41 C42 C35 135.1(4) . . ?
C37 C42 C35 106.9(3) . . ?
N3 C17 C18 129.0(4) . . ?
N3 C17 C21 108.6(4) . . ?
C18 C17 C21 122.4(4) . . ?
C28 C29 N5 125.9(4) . . ?
C28 C29 C30 119.4(4) . . ?
N5 C29 C30 114.7(3) . . ?
N4 C30 C29 118.1(3) . . ?
N4 C30 C25 122.4(3) . . ?
C29 C30 C25 119.5(3) . . ?
O2 C31 N5 123.9(4) . . ?
O2 C31 C32 121.6(4) . . ?
N5 C31 C32 114.5(3) . . ?
C29 C28 C27 120.2(4) . . ?
C29 C28 H28 119.9 . . ?
C27 C28 H28 119.9 . . ?
C26 C25 C24 124.2(4) . . ?
C26 C25 C30 119.0(4) . . ?
C24 C25 C30 116.9(4) . . ?
N6 C37 C38 128.8(4) . . ?
N6 C37 C42 108.3(4) . . ?
C38 C37 C42 122.8(4) . . ?
O1 C10 N2 123.6(4) . . ?
O1 C10 C11 122.1(4) . . ?
N2 C10 C11 114.3(3) . . ?
C36 C35 C42 105.5(4) . . ?
C36 C35 C34 126.4(4) . . ?
C42 C35 C34 128.0(3) . . ?
C12 C13 C14 128.3(4) . . ?
C12 C13 H13 115.8 . . ?
C14 C13 H13 115.8 . . ?
C15 C14 C21 104.7(3) . . ?
C15 C14 C13 126.3(4) . . ?
C21 C14 C13 129.0(3) . . ?
N6 C36 C35 110.4(4) . . ?
N6 C36 C43 118.6(4) . . ?
C35 C36 C43 130.9(4) . . ?
C34 C33 C32 124.9(4) . . ?
C34 C33 H33 117.6 . . ?
C32 C33 H33 117.6 . . ?
C33 C34 C35 126.1(4) . . ?
C33 C34 H34 117.0 . . ?
C35 C34 H34 117.0 . . ?
C20 C44 C21 119.9(4) . . ?
C20 C44 H44 120.0 . . ?
C21 C44 H44 120.0 . . ?
N1 C9 C4 122.4(4) . . ?
N1 C9 C8 117.3(4) . . ?
C4 C9 C8 120.3(4) . . ?
C33 C32 C31 116.2(3) . . ?
C33 C32 H32A 108.2 . . ?
C31 C32 H32A 108.2 . . ?
C33 C32 H32B 108.2 . . ?
C31 C32 H32B 108.2 . . ?
H32A C32 H32B 107.4 . . ?
C40 C41 C42 119.5(4) . . ?
C40 C41 H41 120.2 . . ?
C42 C41 H41 120.2 . . ?
N3 C15 C14 111.5(4) . . ?
N3 C15 C16 119.0(4) . . ?
C14 C15 C16 129.4(4) . . ?
C12 C11 C10 114.6(4) . . ?
C12 C11 H11A 108.6 . . ?
C10 C11 H11A 108.6 . . ?
C12 C11 H11B 108.6 . . ?
C10 C11 H11B 108.6 . . ?
H11A C11 H11B 107.6 . . ?
C13 C12 C11 124.2(4) . . ?
C13 C12 H12 117.9 . . ?
C11 C12 H12 117.9 . . ?
C26 C27 C28 122.2(4) . . ?
C26 C27 H27 118.9 . . ?
C28 C27 H27 118.9 . . ?
C7 C8 N2 125.2(4) . . ?
C7 C8 C9 120.3(4) . . ?
N2 C8 C9 114.4(3) . . ?
C19 C18 C17 118.1(4) . . ?
C19 C18 H18 120.9 . . ?
C17 C18 H18 120.9 . . ?
N4 C22 C23 124.1(4) . . ?
N4 C22 H22 118.0 . . ?
C23 C22 H22 118.0 . . ?
C27 C26 C25 119.7(4) . . ?
C27 C26 H26 120.2 . . ?
C25 C26 H26 120.2 . . ?
C39 C38 C37 116.4(4) . . ?
C39 C38 H38 121.8 . . ?
C37 C38 H38 121.8 . . ?
C18 C19 C20 121.1(4) . . ?
C18 C19 H19 119.5 . . ?
C20 C19 H19 119.5 . . ?
C23 C24 C25 120.1(4) . . ?
C23 C24 H24 120.0 . . ?
C25 C24 H24 120.0 . . ?
C3 C4 C5 124.9(5) . . ?
C3 C4 C9 117.4(5) . . ?
C5 C4 C9 117.7(5) . . ?
C24 C23 C22 119.0(4) . . ?
C24 C23 H23 120.5 . . ?
C22 C23 H23 120.5 . . ?
F3 C43 F1 105.6(4) . . ?
F3 C43 F2 105.8(5) . . ?
F1 C43 F2 101.8(4) . . ?
F3 C43 C36 115.7(4) . . ?
F1 C43 C36 113.1(4) . . ?
F2 C43 C36 113.6(4) . . ?
F4 C16 F6 110.7(6) . . ?
F4 C16 F5 100.1(6) . . ?
F6 C16 F5 95.4(5) . . ?
F4 C16 C15 119.4(4) . . ?
F6 C16 C15 115.0(5) . . ?
F5 C16 C15 112.6(5) . . ?
C44 C20 C19 120.9(4) . . ?
C44 C20 H20 119.6 . . ?
C19 C20 H20 119.6 . . ?
C8 C7 C6 118.1(5) . . ?
C8 C7 H7 120.9 . . ?
C6 C7 H7 120.9 . . ?
C38 C39 C40 122.3(5) . . ?
C38 C39 H39 118.8 . . ?
C40 C39 H39 118.8 . . ?
C41 C40 C39 120.9(4) . . ?
C41 C40 H40 119.6 . . ?
C39 C40 H40 119.6 . . ?
N1 C1 C2 122.9(5) . . ?
N1 C1 H1 118.5 . . ?
C2 C1 H1 118.5 . . ?
C2 C3 C4 119.8(5) . . ?
C2 C3 H3 120.1 . . ?
C4 C3 H3 120.1 . . ?
C3 C2 C1 119.5(5) . . ?
C3 C2 H2 120.3 . . ?
C1 C2 H2 120.3 . . ?
C5 C6 C7 123.1(5) . . ?
C5 C6 H6 118.5 . . ?
C7 C6 H6 118.5 . . ?
C6 C5 C4 120.5(5) . . ?
C6 C5 H5 119.8 . . ?
C4 C5 H5 119.8 . . ?

loop_
_geom_bond_atom_site_label_1
_geom_bond_atom_site_label_2
_geom_bond_distance
_geom_bond_site_symmetry_2
_geom_bond_publ_flag
O2 C31 1.219(4) . ?
O1 C10 1.220(4) . ?
N5 C31 1.368(5) . ?
N5 C29 1.401(5) . ?
N2 C10 1.348(5) . ?
N2 C8 1.399(5) . ?
N6 C37 1.364(5) . ?
N6 C36 1.367(5) . ?
N6 H6A 0.8600 . ?
N3 C15 1.361(5) . ?
N3 C17 1.365(5) . ?
N3 H3A 0.8600 . ?
N4 C22 1.328(5) . ?
N4 C30 1.356(5) . ?
F2 C43 1.335(5) . ?
F3 C43 1.291(5) . ?
N1 C1 1.312(5) . ?
N1 C9 1.360(5) . ?
C21 C17 1.403(5) . ?
C21 C44 1.404(5) . ?
C21 C14 1.446(6) . ?
F1 C43 1.316(6) . ?
C42 C41 1.402(5) . ?
C42 C37 1.405(5) . ?
C42 C35 1.441(6) . ?
C17 C18 1.399(6) . ?
C29 C28 1.369(5) . ?
C29 C30 1.418(5) . ?
C30 C25 1.426(5) . ?
C31 C32 1.502(6) . ?
C28 C27 1.394(6) . ?
C28 H28 0.9300 . ?
C25 C26 1.404(6) . ?
C25 C24 1.416(6) . ?
C37 C38 1.398(6) . ?
C10 C11 1.515(6) . ?
C35 C36 1.379(5) . ?
C35 C34 1.464(5) . ?
C13 C12 1.315(5) . ?
C13 C14 1.451(5) . ?
C13 H13 0.9300 . ?
C14 C15 1.379(5) . ?
C36 C43 1.456(6) . ?
C33 C34 1.314(5) . ?
C33 C32 1.501(5) . ?
C33 H33 0.9300 . ?
C34 H34 0.9300 . ?
C44 C20 1.371(6) . ?
C44 H44 0.9300 . ?
C9 C4 1.417(6) . ?
C9 C8 1.419(5) . ?
C32 H32A 0.9700 . ?
C32 H32B 0.9700 . ?
C41 C40 1.369(6) . ?
C41 H41 0.9300 . ?
C15 C16 1.453(7) . ?
C11 C12 1.504(6) . ?
C11 H11A 0.9700 . ?
C11 H11B 0.9700 . ?
F6 C16 1.270(6) . ?
C12 H12 0.9300 . ?
C27 C26 1.354(6) . ?
C27 H27 0.9300 . ?
C8 C7 1.363(6) . ?
C18 C19 1.355(6) . ?
C18 H18 0.9300 . ?
C22 C23 1.396(6) . ?
C22 H22 0.9300 . ?
C26 H26 0.9300 . ?
C38 C39 1.372(6) . ?
C38 H38 0.9300 . ?
C19 C20 1.401(6) . ?
C19 H19 0.9300 . ?
C24 C23 1.348(6) . ?
C24 H24 0.9300 . ?
C4 C3 1.393(7) . ?
C4 C5 1.405(8) . ?
C23 H23 0.9300 . ?
F4 C16 1.199(6) . ?
C16 F5 1.326(7) . ?
C20 H20 0.9300 . ?
C7 C6 1.412(7) . ?
C7 H7 0.9300 . ?
C39 C40 1.385(6) . ?
C39 H39 0.9300 . ?
C40 H40 0.9300 . ?
C1 C2 1.409(8) . ?
C1 H1 0.9300 . ?
C3 C2 1.349(8) . ?
C3 H3 0.9300 . ?
C2 H2 0.9300 . ?
C6 C5 1.338(8) . ?
C6 H6 0.9300 . ?
C5 H5 0.9300 . ?

loop_
_geom_torsion_atom_site_label_1
_geom_torsion_atom_site_label_2
_geom_torsion_atom_site_label_3
_geom_torsion_atom_site_label_4
_geom_torsion
_geom_torsion_site_symmetry_1
_geom_torsion_site_symmetry_2
_geom_torsion_site_symmetry_3
_geom_torsion_site_symmetry_4
_geom_torsion_publ_flag
C15 N3 C17 C18 -178.3(4) . . . . ?
C15 N3 C17 C21 0.2(5) . . . . ?
C44 C21 C17 N3 179.8(3) . . . . ?
C14 C21 C17 N3 -0.2(4) . . . . ?
C44 C21 C17 C18 -1.6(6) . . . . ?
C14 C21 C17 C18 178.5(4) . . . . ?
C31 N5 C29 C28 2.8(6) . . . . ?
C31 N5 C29 C30 -176.7(4) . . . . ?
C22 N4 C30 C29 -179.6(3) . . . . ?
C22 N4 C30 C25 -0.1(5) . . . . ?
C28 C29 C30 N4 -179.3(3) . . . . ?
N5 C29 C30 N4 0.3(5) . . . . ?
C28 C29 C30 C25 1.2(5) . . . . ?
N5 C29 C30 C25 -179.3(3) . . . . ?
C29 N5 C31 O2 -0.8(7) . . . . ?
C29 N5 C31 C32 177.1(4) . . . . ?
N5 C29 C28 C27 179.4(4) . . . . ?
C30 C29 C28 C27 -1.1(6) . . . . ?
N4 C30 C25 C26 179.7(4) . . . . ?
C29 C30 C25 C26 -0.8(5) . . . . ?
N4 C30 C25 C24 0.5(6) . . . . ?
C29 C30 C25 C24 180.0(3) . . . . ?
C36 N6 C37 C38 179.8(4) . . . . ?
C36 N6 C37 C42 0.4(5) . . . . ?
C41 C42 C37 N6 178.3(3) . . . . ?
C35 C42 C37 N6 -0.5(4) . . . . ?
C41 C42 C37 C38 -1.2(6) . . . . ?
C35 C42 C37 C38 -179.9(4) . . . . ?
C8 N2 C10 O1 -0.1(7) . . . . ?
C8 N2 C10 C11 -178.4(4) . . . . ?
C41 C42 C35 C36 -178.1(4) . . . . ?
C37 C42 C35 C36 0.3(4) . . . . ?
C41 C42 C35 C34 4.4(7) . . . . ?
C37 C42 C35 C34 -177.1(4) . . . . ?
C17 C21 C14 C15 0.1(4) . . . . ?
C44 C21 C14 C15 -179.9(4) . . . . ?
C17 C21 C14 C13 -177.7(4) . . . . ?
C44 C21 C14 C13 2.4(7) . . . . ?
C12 C13 C14 C15 169.9(4) . . . . ?
C12 C13 C14 C21 -12.8(7) . . . . ?
C37 N6 C36 C35 -0.2(5) . . . . ?
C37 N6 C36 C43 -179.8(4) . . . . ?
C42 C35 C36 N6 -0.1(5) . . . . ?
C34 C35 C36 N6 177.5(4) . . . . ?
C42 C35 C36 C43 179.4(4) . . . . ?
C34 C35 C36 C43 -3.1(7) . . . . ?
C32 C33 C34 C35 176.3(4) . . . . ?
C36 C35 C34 C33 -149.2(4) . . . . ?
C42 C35 C34 C33 27.8(7) . . . . ?
C17 C21 C44 C20 0.5(6) . . . . ?
C14 C21 C44 C20 -179.5(4) . . . . ?
C1 N1 C9 C4 0.6(6) . . . . ?
C1 N1 C9 C8 179.9(4) . . . . ?
C34 C33 C32 C31 -102.7(5) . . . . ?
O2 C31 C32 C33 -146.0(4) . . . . ?
N5 C31 C32 C33 36.1(5) . . . . ?
C37 C42 C41 C40 2.1(6) . . . . ?
C35 C42 C41 C40 -179.7(5) . . . . ?
C17 N3 C15 C14 -0.2(5) . . . . ?
C17 N3 C15 C16 -176.8(4) . . . . ?
C21 C14 C15 N3 0.0(5) . . . . ?
C13 C14 C15 N3 177.9(4) . . . . ?
C21 C14 C15 C16 176.2(5) . . . . ?
C13 C14 C15 C16 -6.0(7) . . . . ?
O1 C10 C11 C12 144.3(4) . . . . ?
N2 C10 C11 C12 -37.3(5) . . . . ?
C14 C13 C12 C11 -179.1(4) . . . . ?
C10 C11 C12 C13 105.4(5) . . . . ?
C29 C28 C27 C26 0.6(6) . . . . ?
C10 N2 C8 C7 -14.5(7) . . . . ?
C10 N2 C8 C9 167.2(4) . . . . ?
N1 C9 C8 C7 179.5(4) . . . . ?
C4 C9 C8 C7 -1.2(6) . . . . ?
N1 C9 C8 N2 -2.1(5) . . . . ?
C4 C9 C8 N2 177.1(4) . . . . ?
N3 C17 C18 C19 -179.6(4) . . . . ?
C21 C17 C18 C19 2.0(6) . . . . ?
C30 N4 C22 C23 -0.7(6) . . . . ?
C28 C27 C26 C25 -0.3(7) . . . . ?
C24 C25 C26 C27 179.5(4) . . . . ?
C30 C25 C26 C27 0.4(6) . . . . ?
N6 C37 C38 C39 -179.5(4) . . . . ?
C42 C37 C38 C39 -0.2(7) . . . . ?
C17 C18 C19 C20 -1.4(7) . . . . ?
C26 C25 C24 C23 -179.2(4) . . . . ?
C30 C25 C24 C23 0.0(6) . . . . ?
N1 C9 C4 C3 0.7(6) . . . . ?
C8 C9 C4 C3 -178.6(4) . . . . ?
N1 C9 C4 C5 -179.9(4) . . . . ?
C8 C9 C4 C5 0.8(7) . . . . ?
C25 C24 C23 C22 -0.8(7) . . . . ?
N4 C22 C23 C24 1.2(7) . . . . ?
N6 C36 C43 F3 -164.3(5) . . . . ?
C35 C36 C43 F3 16.3(8) . . . . ?
N6 C36 C43 F1 -42.4(6) . . . . ?
C35 C36 C43 F1 138.2(5) . . . . ?
N6 C36 C43 F2 73.0(6) . . . . ?
C35 C36 C43 F2 -106.4(6) . . . . ?
N3 C15 C16 F4 168.5(7) . . . . ?
C14 C15 C16 F4 -7.4(10) . . . . ?
N3 C15 C16 F6 33.3(7) . . . . ?
C14 C15 C16 F6 -142.6(5) . . . . ?
N3 C15 C16 F5 -74.6(7) . . . . ?
C14 C15 C16 F5 109.5(6) . . . . ?
C21 C44 C20 C19 0.1(7) . . . . ?
C18 C19 C20 C44 0.4(7) . . . . ?
N2 C8 C7 C6 -177.0(5) . . . . ?
C9 C8 C7 C6 1.2(7) . . . . ?
C37 C38 C39 C40 0.7(7) . . . . ?
C42 C41 C40 C39 -1.7(7) . . . . ?
C38 C39 C40 C41 0.3(8) . . . . ?
C9 N1 C1 C2 -1.6(7) . . . . ?
C5 C4 C3 C2 179.7(6) . . . . ?
C9 C4 C3 C2 -0.9(7) . . . . ?
C4 C3 C2 C1 0.0(8) . . . . ?
N1 C1 C2 C3 1.4(8) . . . . ?
C8 C7 C6 C5 -0.9(9) . . . . ?
C7 C6 C5 C4 0.5(10) . . . . ?
C3 C4 C5 C6 178.9(6) . . . . ?
C9 C4 C5 C6 -0.5(8) . . . . ?
